data_7001658
loop_
_publ_author_name
'Alibadi, M. A. M.'
'Batsanov, A. S.'
'Bramham, G.'
'Charmant, J. P. H.'
'Haddow, M. F.'
'MacKay, L.'
'Mansell, S. M.'
'McGrady, J. E.'
'Norman, N. C.'
'Roffey, A.'
'Russell, C. A.'

_publ_section_title
;
 1,1- and 1,2-isomers of the diborane(4) compound B2{1,2-(NH)2C6H4}2
 and a TCNQ Co-crystal of the 1,1-isomer
;
_journal_issue 27
_journal_name_full 'Dalton Transactions'
_journal_page_first 5348
_journal_page_last 5354
_journal_paper_doi 10.1039/b822225h
_journal_year 2009
_chemical_formula_moiety 'C12 H10 B2 N2 O2'
_chemical_formula_sum 'C12 H10 B2 N2 O2'
_chemical_formula_weight 235.84
_chemical_name_systematic
;
?
;
_space_group_IT_number 14
_symmetry_cell_setting monoclinic
_symmetry_space_group_name_Hall '-P 2yn'
_symmetry_space_group_name_H-M 'P 1 21/n 1'
_atom_sites_solution_hydrogens difmap
_atom_sites_solution_primary direct
_atom_sites_solution_secondary difmap
_audit_creation_method SHELXL-97
_cell_angle_alpha 90.00
_cell_angle_beta 113.29(2)
_cell_angle_gamma 90.00
_cell_formula_units_Z 2
_cell_length_a 9.2318(12)
_cell_length_b 6.3856(8)
_cell_length_c 10.2704(13)
_cell_measurement_reflns_used 6636
_cell_measurement_temperature 120(2)
_cell_measurement_theta_max 30.02
_cell_measurement_theta_min 2.52
_cell_volume 556.11(15)
_computing_cell_refinement 'SAINT version 6.45A (Bruker, 2003)'
_computing_data_collection 'SMART version 5.049 (Bruker, 1998)'
_computing_data_reduction 'SAINT version 6.45A (Bruker, 2003)'
_computing_molecular_graphics 'SHELXTL version 6.14 (Bruker, 2003)'
_computing_publication_material 'SHELXTL version 6.14 (Bruker, 2003)'
_computing_structure_refinement 'SHELXTL version 6.14 (Bruker, 2003)'
_computing_structure_solution 'SHELXTL version 6.14 (Bruker, 2003)'
_diffrn_ambient_temperature 120(2)
_diffrn_detector_area_resol_mean 8
_diffrn_measured_fraction_theta_full 0.999
_diffrn_measured_fraction_theta_max 0.978
_diffrn_measurement_device_type 'Siemens SMART 1K CCD area detector'
_diffrn_measurement_method '\w scans'
_diffrn_radiation_monochromator graphite
_diffrn_radiation_source 'fine-focus sealed tube'
_diffrn_radiation_type MoK\a
_diffrn_radiation_wavelength 0.71073
_diffrn_reflns_av_R_equivalents 0.0162
_diffrn_reflns_av_sigmaI/netI 0.0110
_diffrn_reflns_limit_h_max 12
_diffrn_reflns_limit_h_min -12
_diffrn_reflns_limit_k_max 8
_diffrn_reflns_limit_k_min -8
_diffrn_reflns_limit_l_max 14
_diffrn_reflns_limit_l_min -14
_diffrn_reflns_number 7430
_diffrn_reflns_theta_full 29.00
_diffrn_reflns_theta_max 30.02
_diffrn_reflns_theta_min 2.52
_diffrn_standards_number 0
_exptl_absorpt_coefficient_mu 0.094
_exptl_absorpt_correction_T_max 0.952
_exptl_absorpt_correction_T_min 0.838
_exptl_absorpt_correction_type multi-scan
_exptl_absorpt_process_details 'SADABS-2006/1 (Bruker), R(int)=0.098 before correction'
_exptl_crystal_colour colourless
_exptl_crystal_density_diffrn 1.408
_exptl_crystal_density_method 'not measured'
_exptl_crystal_description parallelepiped
_exptl_crystal_F_000 244
_exptl_crystal_size_max 1.48
_exptl_crystal_size_mid 0.60
_exptl_crystal_size_min 0.52
_refine_diff_density_max 0.407
_refine_diff_density_min -0.189
_refine_diff_density_rms 0.051
_refine_ls_extinction_method none
_refine_ls_goodness_of_fit_ref 1.085
_refine_ls_hydrogen_treatment refall
_refine_ls_matrix_type full
_refine_ls_number_parameters 102
_refine_ls_number_reflns 1583
_refine_ls_number_restraints 0
_refine_ls_restrained_S_all 1.085
_refine_ls_R_factor_all 0.0382
_refine_ls_R_factor_gt 0.0374
_refine_ls_shift/su_max 0.000
_refine_ls_shift/su_mean 0.000
_refine_ls_structure_factor_coef Fsqd
_refine_ls_weighting_details 'calc w=1/[\s^2^(Fo^2^)+(0.0664P)^2^+0.1409P] where P=(Fo^2^+2Fc^2^)/3'
_refine_ls_weighting_scheme calc
_refine_ls_wR_factor_gt 0.1075
_refine_ls_wR_factor_ref 0.1084
_reflns_number_gt 1531
_reflns_number_total 1583
_reflns_threshold_expression I>2\s(I)
_cod_data_source_file b822225h.txt
_cod_data_source_block 4
_cod_depositor_comments
;
The following automatic conversions were performed:
'_symmetry_cell_setting' value 'Monoclinic' changed to 'monoclinic'
according to '/home/saulius/struct/CIF-dictionaries/cif_core.dic'
dictionary named 'cif_core.dic' version 2.4.1 from 2010-06-29.

Automatic conversion script
Id: cif_fix_enum 1527 2010-12-29 10:47:43Z saulius 
;
_cod_original_cell_volume 556.11(12)
_cod_original_sg_symbol_H-M 'P 21/n'
_cod_database_code 7001658

loop_
_symmetry_equiv_pos_as_xyz
'x, y, z'
'-x+1/2, y+1/2, -z+1/2'
'-x, -y, -z'
'x-1/2, -y-1/2, z-1/2'

loop_
_atom_site_label
_atom_site_type_symbol
_atom_site_fract_x
_atom_site_fract_y
_atom_site_fract_z
_atom_site_U_iso_or_equiv
_atom_site_adp_type
_atom_site_occupancy
_atom_site_symmetry_multiplicity
_atom_site_calc_flag
_atom_site_refinement_flags
_atom_site_disorder_assembly
_atom_site_disorder_group
O O 0.32040(7) 0.20178(10) 0.44882(6) 0.01770(17) Uani 1 1 d . . .
N N 0.54931(8) 0.23889(12) 0.64586(8) 0.01756(18) Uani 1 1 d . . .
H1 H 0.6484(18) 0.230(2) 0.7174(17) 0.037(4) Uiso 1 1 d . . .
B B 0.46988(11) 0.11103(15) 0.52537(10) 0.0169(2) Uani 1 1 d . . .
C1 C 0.31074(10) 0.37887(13) 0.52233(8) 0.01589(19) Uani 1 1 d . . .
C2 C 0.44965(10) 0.40497(13) 0.64305(9) 0.01636(19) Uani 1 1 d . . .
C3 C 0.46658(11) 0.57294(15) 0.73386(10) 0.0210(2) Uani 1 1 d . . .
H3 H 0.5663(17) 0.594(2) 0.8189(15) 0.031(3) Uiso 1 1 d . . .
C4 C 0.34001(12) 0.71163(14) 0.70017(10) 0.0224(2) Uani 1 1 d . . .
H4 H 0.3490(17) 0.832(2) 0.7626(16) 0.034(4) Uiso 1 1 d . . .
C5 C 0.20197(11) 0.68396(14) 0.57914(10) 0.0214(2) Uani 1 1 d . . .
H5 H 0.1187(18) 0.786(3) 0.5599(17) 0.038(4) Uiso 1 1 d . . .
C6 C 0.18523(10) 0.51565(14) 0.48703(9) 0.0198(2) Uani 1 1 d . . .
H6 H 0.0875(17) 0.491(2) 0.4021(15) 0.031(4) Uiso 1 1 d . . .

loop_
_atom_site_aniso_label
_atom_site_aniso_U_11
_atom_site_aniso_U_22
_atom_site_aniso_U_33
_atom_site_aniso_U_23
_atom_site_aniso_U_13
_atom_site_aniso_U_12
O 0.0164(3) 0.0173(3) 0.0165(3) -0.0023(2) 0.0034(2) 0.0015(2)
N 0.0151(3) 0.0179(3) 0.0167(3) 0.0002(3) 0.0031(3) 0.0014(3)
B 0.0160(4) 0.0168(4) 0.0163(4) 0.0011(3) 0.0047(3) 0.0005(3)
C1 0.0163(4) 0.0157(4) 0.0152(4) -0.0003(3) 0.0057(3) 0.0000(3)
C2 0.0158(4) 0.0166(4) 0.0159(4) 0.0008(3) 0.0054(3) -0.0004(3)
C3 0.0208(4) 0.0212(4) 0.0195(4) -0.0039(3) 0.0065(3) -0.0029(3)
C4 0.0262(4) 0.0190(4) 0.0243(4) -0.0043(3) 0.0126(4) -0.0015(3)
C5 0.0231(4) 0.0194(4) 0.0240(4) 0.0012(3) 0.0117(3) 0.0040(3)
C6 0.0178(4) 0.0218(4) 0.0188(4) 0.0014(3) 0.0060(3) 0.0031(3)

loop_
_atom_type_symbol
_atom_type_description
_atom_type_scat_dispersion_real
_atom_type_scat_dispersion_imag
_atom_type_scat_source
C C 0.0033 0.0016 'International Tables Vol C Tables 4.2.6.8 and 6.1.1.4'
H H 0.0000 0.0000 'International Tables Vol C Tables 4.2.6.8 and 6.1.1.4'
B B 0.0013 0.0007 'International Tables Vol C Tables 4.2.6.8 and 6.1.1.4'
N N 0.0061 0.0033 'International Tables Vol C Tables 4.2.6.8 and 6.1.1.4'
O O 0.0106 0.0060 'International Tables Vol C Tables 4.2.6.8 and 6.1.1.4'

loop_
_exptl_crystal_face_index_h
_exptl_crystal_face_index_k
_exptl_crystal_face_index_l
_exptl_crystal_face_perp_dist
0.00 1.00 -1.00 0.2700
0.00 -1.00 1.00 0.2700
0.00 1.00 1.00 0.3000
0.00 -1.00 -1.00 0.3000
-1.00 0.00 1.00 0.2600
1.00 0.00 -1.00 0.2600

loop_
_geom_angle_atom_site_label_1
_geom_angle_atom_site_label_2
_geom_angle_atom_site_label_3
_geom_angle
_geom_angle_site_symmetry_1
_geom_angle_site_symmetry_3
_geom_angle_publ_flag
C1 O B 106.93(7) . . ?
C2 N B 108.03(7) . . ?
C2 N H1 120.1(10) . . ?
B N H1 131.8(10) . . ?
O B N 107.63(8) . . ?
O B B 122.92(9) . 3_656 ?
N B B 129.44(10) . 3_656 ?
C6 C1 O 127.10(8) . . ?
C6 C1 C2 122.57(8) . . ?
O C1 C2 110.33(7) . . ?
C3 C2 N 132.38(8) . . ?
C3 C2 C1 120.53(8) . . ?
N C2 C1 107.08(7) . . ?
C2 C3 C4 117.54(8) . . ?
C2 C3 H3 120.9(8) . . ?
C4 C3 H3 121.5(8) . . ?
C5 C4 C3 121.36(8) . . ?
C5 C4 H4 119.5(9) . . ?
C3 C4 H4 119.2(9) . . ?
C4 C5 C6 121.15(8) . . ?
C4 C5 H5 117.9(9) . . ?
C6 C5 H5 120.9(9) . . ?
C1 C6 C5 116.85(8) . . ?
C1 C6 H6 120.5(8) . . ?
C5 C6 H6 122.6(8) . . ?

loop_
_geom_bond_atom_site_label_1
_geom_bond_atom_site_label_2
_geom_bond_distance
_geom_bond_site_symmetry_2
_geom_bond_publ_flag
O C1 1.3820(10) . ?
O B 1.4143(11) . ?
N C2 1.3968(11) . ?
N B 1.4206(12) . ?
N H1 0.921(16) . ?
B B 1.6794(19) 3_656 ?
C1 C6 1.3801(12) . ?
C1 C2 1.3972(12) . ?
C2 C3 1.3891(12) . ?
C3 C4 1.3963(13) . ?
C3 H3 0.996(15) . ?
C4 C5 1.3955(14) . ?
C4 H4 0.982(15) . ?
C5 C6 1.3994(13) . ?
C5 H5 0.968(16) . ?
C6 H6 0.989(15) . ?

loop_
_geom_hbond_atom_site_label_D
_geom_hbond_atom_site_label_H
_geom_hbond_atom_site_label_A
_geom_hbond_distance_DH
_geom_hbond_distance_HA
_geom_hbond_distance_DA
_geom_hbond_angle_DHA
_geom_hbond_site_symmetry_A
N H1 O 0.921(16) 2.319(16) 3.1513(13) 150.2(13) 4_666
